data_4028963
loop_
_publ_author_name
'\"Oberg, Elisabet'
'Sch\"afer, Bernhard'
'Geng, Xue-Li'
'Pettersson, Jenny'
'Hu, Qi'
'Kritikos, Mikael'
'Rasmussen, Torben'
'Ott, Sascha'

_publ_section_title
;
 C,C-Diacetylenic Phosphaalkenes as Heavy Diethynylethene Analogues
;
_journal_coden_ASTM JOCEAH
_journal_issue 24
_journal_name_full 'The Journal of Organic Chemistry'
_journal_page_first 9265
_journal_page_last 9273
_journal_paper_doi 10.1021/jo901942u
_journal_volume 74
_journal_year 2009
_chemical_formula_sum 'C35 H38.5 N O2 P'
_chemical_formula_weight 536.14
_space_group_IT_number 2
_symmetry_cell_setting triclinic
_symmetry_space_group_name_Hall '-P 1'
_symmetry_space_group_name_H-M 'P -1'
_atom_sites_solution_hydrogens geom
_atom_sites_solution_primary direct
_atom_sites_solution_secondary difmap
_audit_creation_method SHELXL-97
_cell_angle_alpha 111.142(15)
_cell_angle_beta 93.977(15)
_cell_angle_gamma 92.936(15)
_cell_formula_units_Z 2
_cell_length_a 8.7338(10)
_cell_length_b 13.3618(17)
_cell_length_c 14.4726(19)
_cell_measurement_temperature 293(2)
_cell_measurement_theta_max 26.3
_cell_measurement_theta_min 2.6
_cell_volume 1566.2(4)
_computing_cell_refinement 'IPDS Software, Stoe & Cie (1997)'
_computing_data_collection 'IPDS Software, by Stoe & Cie (1997)'
_computing_data_reduction 'IPDS Software,  Stoe & Cie (1997)'
_computing_molecular_graphics 'PLATON99 (Spek, 2000), DIAMOND (Brandenburg, 1999)'
_computing_structure_refinement 'SHELXL-97 (Sheldrick, 1997)'
_computing_structure_solution 'SHELXS-97 (Sheldrick, 1990)'
_diffrn_ambient_temperature 293(2)
_diffrn_detector_area_resol_mean 6.67
_diffrn_measured_fraction_theta_full 0.922
_diffrn_measured_fraction_theta_max 0.922
_diffrn_measurement_device_type 'STOE IPDS'
_diffrn_measurement_method 'phi oscillation'
_diffrn_radiation_monochromator graphite
_diffrn_radiation_source 'fine-focus sealed tube'
_diffrn_radiation_type MoK\a
_diffrn_radiation_wavelength 0.71073
_diffrn_reflns_av_R_equivalents 0.0848
_diffrn_reflns_av_sigmaI/netI 0.1158
_diffrn_reflns_limit_h_max 10
_diffrn_reflns_limit_h_min -9
_diffrn_reflns_limit_k_max 16
_diffrn_reflns_limit_k_min -16
_diffrn_reflns_limit_l_max 17
_diffrn_reflns_limit_l_min -17
_diffrn_reflns_number 12404
_diffrn_reflns_theta_full 26.18
_diffrn_reflns_theta_max 26.18
_diffrn_reflns_theta_min 2.61
_exptl_absorpt_coefficient_mu 0.118
_exptl_absorpt_correction_type none
_exptl_crystal_colour yellow
_exptl_crystal_density_diffrn 1.137
_exptl_crystal_density_method 'not measured'
_exptl_crystal_description rod
_exptl_crystal_F_000 573
_exptl_crystal_size_max 0.30
_exptl_crystal_size_mid 0.10
_exptl_crystal_size_min 0.10
_refine_diff_density_max 0.366
_refine_diff_density_min -0.247
_refine_diff_density_rms 0.040
_refine_ls_extinction_coef 0.021(3)
_refine_ls_extinction_expression Fc^*^=kFc[1+0.001xFc^2^\l^3^/sin(2\q)]^-1/4^
_refine_ls_extinction_method SHELXL
_refine_ls_goodness_of_fit_ref 0.826
_refine_ls_hydrogen_treatment mixed
_refine_ls_matrix_type full
_refine_ls_number_parameters 348
_refine_ls_number_reflns 5809
_refine_ls_number_restraints 0
_refine_ls_restrained_S_all 0.826
_refine_ls_R_factor_all 0.1279
_refine_ls_R_factor_gt 0.0523
_refine_ls_shift/su_max 0.000
_refine_ls_shift/su_mean 0.000
_refine_ls_structure_factor_coef Fsqd
_refine_ls_weighting_details 'calc w=1/[\s^2^(Fo^2^)+(0.0705P)^2^+0.0000P] where P=(Fo^2^+2Fc^2^)/3'
_refine_ls_weighting_scheme calc
_refine_ls_wR_factor_gt 0.1156
_refine_ls_wR_factor_ref 0.1445
_reflns_number_gt 2571
_reflns_number_total 5809
_reflns_threshold_expression >2sigma(I)
_cod_data_source_file jo901942usup2.cif
_cod_data_source_block cmpd1
_cod_depositor_comments
;
The following automatic conversions were performed:

'_exptl_absorpt_correction_type' value 'None' changed to 'none'
according to /home/saulius/struct/CIF-dictionaries/cif_core.dic
dictionary named 'cif_core.dic' version 2.4.2 from 2011-04-26.

Automatic conversion script
Id: cif_fix_values 1891 2012-01-12 08:04:46Z andrius 

 Updated bibliographic information.

 Antanas Vaitkus,
 2019-10-01
;
_cod_original_cell_volume 1566.2(3)
_cod_original_formula_sum 'C35 H38.50 N O2 P'
_cod_database_code 4028963

loop_
_symmetry_equiv_pos_as_xyz
'x, y, z'
'-x, -y, -z'

loop_
_atom_site_label
_atom_site_type_symbol
_atom_site_fract_x
_atom_site_fract_y
_atom_site_fract_z
_atom_site_U_iso_or_equiv
_atom_site_adp_type
_atom_site_occupancy
_atom_site_symmetry_multiplicity
_atom_site_calc_flag
_atom_site_refinement_flags
P1 P 0.90743(11) 0.83951(7) 0.69149(6) 0.0587(3) Uani 1 1 d .
N1 N 1.6384(5) 0.0891(3) 0.5888(4) 0.1143(13) Uani 1 1 d .
O1 O 1.6527(5) 0.0649(3) 0.6615(4) 0.1743(19) Uani 1 1 d .
O2 O 1.6835(4) 0.0381(3) 0.5088(3) 0.1480(15) Uani 1 1 d .
C1 C 1.0066(3) 0.7625(2) 0.59956(18) 0.0469(7) Uani 1 1 d .
C2 C 1.1063(3) 0.6865(2) 0.61163(19) 0.0508(7) Uani 1 1 d .
C3 C 1.1831(3) 0.6173(2) 0.6177(2) 0.0530(7) Uani 1 1 d .
C4 C 1.2669(4) 0.5348(2) 0.6203(2) 0.0563(8) Uani 1 1 d .
C5 C 1.3359(4) 0.4591(2) 0.6178(2) 0.0606(8) Uani 1 1 d .
C6 C 1.4134(3) 0.3657(2) 0.6113(2) 0.0564(8) Uani 1 1 d .
C7 C 1.4795(4) 0.3093(3) 0.5255(2) 0.0776(11) Uani 1 1 d .
H7 H 1.4745 0.3331 0.4725 0.093 Uiso 1 1 calc .
C8 C 1.5519(5) 0.2189(3) 0.5179(3) 0.0861(12) Uani 1 1 d .
H8 H 1.5952 0.1805 0.4598 0.103 Uiso 1 1 calc .
C9 C 1.5598(4) 0.1859(2) 0.5964(3) 0.0768(11) Uani 1 1 d .
C10 C 1.4981(5) 0.2403(3) 0.6822(3) 0.0889(12) Uani 1 1 d .
H10 H 1.5055 0.2164 0.7352 0.107 Uiso 1 1 calc .
C11 C 1.4251(5) 0.3305(3) 0.6898(3) 0.0793(11) Uani 1 1 d .
H11 H 1.3830 0.3684 0.7484 0.095 Uiso 1 1 calc .
C12 C 0.9898(3) 0.7686(2) 0.49878(18) 0.0492(7) Uani 1 1 d .
C13 C 0.9239(4) 0.8526(2) 0.4824(2) 0.0651(9) Uani 1 1 d .
H13 H 0.8890 0.9073 0.5353 0.078 Uiso 1 1 calc .
C14 C 0.9090(5) 0.8568(3) 0.3885(2) 0.0839(12) Uani 1 1 d .
H14 H 0.8641 0.9142 0.3786 0.101 Uiso 1 1 calc .
C15 C 0.9592(5) 0.7778(3) 0.3105(2) 0.0911(13) Uani 1 1 d .
H15 H 0.9496 0.7816 0.2475 0.109 Uiso 1 1 calc .
C16 C 1.0231(5) 0.6937(3) 0.3241(2) 0.0917(13) Uani 1 1 d .
H16 H 1.0568 0.6394 0.2703 0.110 Uiso 1 1 calc .
C17 C 1.0385(4) 0.6881(3) 0.4174(2) 0.0657(8) Uiso 1 1 d .
H17 H 1.0821 0.6296 0.4260 0.079 Uiso 1 1 calc .
C18 C 0.9850(3) 0.8052(2) 0.79631(18) 0.0478(7) Uani 1 1 d .
C19 C 0.8785(4) 0.1399(2) 0.14664(19) 0.0498(7) Uani 1 1 d .
C20 C 0.8013(4) 0.1857(2) 0.0859(2) 0.0540(7) Uani 1 1 d .
H20 H 0.7080 0.1517 0.0510 0.065 Uiso 1 1 calc .
C21 C 1.1429(4) 0.7213(2) 0.92446(19) 0.0507(7) Uani 1 1 d .
C22 C 1.0000(4) 0.6773(2) 0.8777(2) 0.0545(8) Uani 1 1 d .
H22 H 0.9573 0.6177 0.8885 0.065 Uiso 1 1 calc .
C23 C 0.9155(3) 0.7163(2) 0.81519(19) 0.0491(7) Uani 1 1 d .
C24 C 0.7539(4) 0.6613(2) 0.7699(2) 0.0603(8) Uani 1 1 d .
C25 C 0.7562(4) 0.5863(3) 0.6608(2) 0.0800(10) Uani 1 1 d .
H25A H 0.6544 0.5533 0.6346 0.120 Uiso 1 1 calc R
H25B H 0.8251 0.5315 0.6570 0.120 Uiso 1 1 calc R
H25C H 0.7905 0.6273 0.6225 0.120 Uiso 1 1 calc R
C26 C 0.6348(4) 0.7437(3) 0.7772(3) 0.0840(11) Uani 1 1 d .
H26A H 0.5359 0.7065 0.7484 0.126 Uiso 1 1 calc R
H26B H 0.6653 0.7889 0.7420 0.126 Uiso 1 1 calc R
H26C H 0.6285 0.7871 0.8459 0.126 Uiso 1 1 calc R
C27 C 0.6934(5) 0.5909(3) 0.8259(3) 0.0907(12) Uani 1 1 d .
H27A H 0.5929 0.5578 0.7962 0.136 Uiso 1 1 calc R
H27B H 0.6874 0.6350 0.8944 0.136 Uiso 1 1 calc R
H27C H 0.7623 0.5361 0.8220 0.136 Uiso 1 1 calc R
C28 C 0.7686(4) 0.3317(3) 0.0128(2) 0.0611(8) Uani 1 1 d .
C29 C 0.8588(6) 0.3338(4) -0.0715(3) 0.1143(16) Uani 1 1 d .
H29A H 0.8020 0.3668 -0.1105 0.172 Uiso 1 1 calc R
H29B H 0.8757 0.2616 -0.1127 0.172 Uiso 1 1 calc R
H29C H 0.9561 0.3745 -0.0451 0.172 Uiso 1 1 calc R
C30 C 0.6100(5) 0.2733(4) -0.0303(3) 0.1021(14) Uani 1 1 d .
H30A H 0.5513 0.2716 0.0229 0.153 Uiso 1 1 calc R
H30B H 0.6218 0.2010 -0.0739 0.153 Uiso 1 1 calc R
H30C H 0.5572 0.3106 -0.0669 0.153 Uiso 1 1 calc R
C31 C 1.2589(5) 0.5533(3) 0.9199(3) 0.1034(14) Uani 1 1 d .
H31A H 1.3133 0.5556 0.8652 0.155 Uiso 1 1 calc R
H31B H 1.1617 0.5120 0.8949 0.155 Uiso 1 1 calc R
H31C H 1.3189 0.5204 0.9575 0.155 Uiso 1 1 calc R
C32 C 0.8083(4) 0.0307(2) 0.1453(2) 0.0672(9) Uani 1 1 d .
C33 C 0.9327(6) -0.0469(3) 0.1416(4) 0.1149(16) Uani 1 1 d .
H33A H 0.8859 -0.1137 0.1411 0.172 Uiso 1 1 calc R
H33B H 1.0059 -0.0158 0.1991 0.172 Uiso 1 1 calc R
H33C H 0.9843 -0.0597 0.0825 0.172 Uiso 1 1 calc R
C34 C 0.7177(5) 0.0440(3) 0.2349(3) 0.1059(14) Uani 1 1 d .
H34A H 0.6764 -0.0254 0.2314 0.159 Uiso 1 1 calc R
H34B H 0.6350 0.0885 0.2345 0.159 Uiso 1 1 calc R
H34C H 0.7848 0.0771 0.2950 0.159 Uiso 1 1 calc R
C35 C 1.3001(7) 1.0265(3) 0.9483(4) 0.140(2) Uani 1 1 d .
H35A H 1.3258 1.0993 0.9540 0.211 Uiso 1 1 calc R
H35B H 1.3922 0.9896 0.9445 0.211 Uiso 1 1 calc R
H35C H 1.2504 1.0266 1.0055 0.211 Uiso 1 1 calc R

loop_
_atom_site_aniso_label
_atom_site_aniso_U_11
_atom_site_aniso_U_22
_atom_site_aniso_U_33
_atom_site_aniso_U_23
_atom_site_aniso_U_13
_atom_site_aniso_U_12
P1 0.0714(7) 0.0609(5) 0.0478(4) 0.0203(4) 0.0097(4) 0.0323(4)
N1 0.109(3) 0.070(2) 0.164(4) 0.040(3) 0.002(3) 0.043(2)
O1 0.214(5) 0.127(3) 0.217(4) 0.099(3) 0.005(3) 0.089(3)
O2 0.135(3) 0.087(2) 0.207(4) 0.026(2) 0.034(3) 0.066(2)
C1 0.054(2) 0.0438(15) 0.0456(15) 0.0179(12) 0.0069(12) 0.0156(13)
C2 0.054(2) 0.0483(16) 0.0539(16) 0.0209(13) 0.0119(13) 0.0141(14)
C3 0.055(2) 0.0504(16) 0.0574(17) 0.0213(13) 0.0107(13) 0.0184(15)
C4 0.059(2) 0.0525(17) 0.0604(18) 0.0229(14) 0.0055(14) 0.0159(15)
C5 0.060(2) 0.0512(17) 0.0681(19) 0.0181(14) 0.0013(15) 0.0168(15)
C6 0.053(2) 0.0442(16) 0.0706(19) 0.0187(14) 0.0002(15) 0.0154(14)
C7 0.092(3) 0.076(2) 0.073(2) 0.0315(18) 0.0175(19) 0.039(2)
C8 0.096(3) 0.072(2) 0.088(3) 0.020(2) 0.022(2) 0.042(2)
C9 0.072(3) 0.0480(18) 0.105(3) 0.0203(19) -0.003(2) 0.0254(17)
C10 0.118(4) 0.070(2) 0.090(3) 0.040(2) 0.003(2) 0.034(2)
C11 0.105(3) 0.064(2) 0.073(2) 0.0261(17) 0.0154(19) 0.034(2)
C12 0.059(2) 0.0469(15) 0.0432(15) 0.0155(12) 0.0099(13) 0.0172(13)
C13 0.091(3) 0.0590(18) 0.0551(17) 0.0278(15) 0.0148(16) 0.0320(17)
C14 0.124(3) 0.084(2) 0.062(2) 0.0415(19) 0.017(2) 0.047(2)
C15 0.121(4) 0.111(3) 0.056(2) 0.040(2) 0.023(2) 0.047(3)
C16 0.130(4) 0.102(3) 0.0508(19) 0.0268(19) 0.0276(19) 0.053(3)
C18 0.057(2) 0.0455(15) 0.0404(14) 0.0133(12) 0.0079(13) 0.0136(14)
C19 0.062(2) 0.0460(15) 0.0440(15) 0.0187(12) 0.0068(13) 0.0070(14)
C20 0.058(2) 0.0562(17) 0.0488(16) 0.0214(13) 0.0023(13) 0.0030(14)
C21 0.058(2) 0.0558(17) 0.0432(15) 0.0225(13) 0.0090(13) 0.0098(14)
C22 0.060(2) 0.0523(17) 0.0560(17) 0.0244(14) 0.0134(15) 0.0052(15)
C23 0.048(2) 0.0499(16) 0.0474(15) 0.0144(13) 0.0084(13) 0.0093(13)
C24 0.053(2) 0.0593(18) 0.0580(18) 0.0084(14) 0.0056(15) 0.0068(15)
C25 0.076(3) 0.070(2) 0.070(2) -0.0016(17) 0.0055(18) -0.0008(18)
C26 0.057(3) 0.086(2) 0.094(3) 0.014(2) 0.0064(19) 0.0178(19)
C27 0.068(3) 0.106(3) 0.102(3) 0.044(2) 0.013(2) -0.016(2)
C28 0.065(2) 0.074(2) 0.0577(18) 0.0388(16) 0.0089(15) 0.0142(17)
C29 0.130(4) 0.169(4) 0.094(3) 0.096(3) 0.047(3) 0.059(3)
C30 0.096(4) 0.129(4) 0.098(3) 0.067(3) -0.014(2) 0.010(3)
C31 0.128(4) 0.085(3) 0.102(3) 0.037(2) 0.003(3) 0.045(3)
C32 0.089(3) 0.0511(18) 0.0651(19) 0.0276(15) 0.0000(17) -0.0051(17)
C33 0.151(5) 0.052(2) 0.146(4) 0.039(2) 0.018(3) 0.018(2)
C34 0.107(4) 0.100(3) 0.127(4) 0.060(3) 0.035(3) -0.011(2)
C35 0.201(6) 0.087(3) 0.122(4) 0.051(3) -0.070(4) -0.072(3)

loop_
_atom_type_symbol
_atom_type_description
_atom_type_scat_dispersion_real
_atom_type_scat_dispersion_imag
_atom_type_scat_source
P P 0.1023 0.0942 'International Tables Vol C Tables 4.2.6.8 and 6.1.1.4'
C C 0.0033 0.0016 'International Tables Vol C Tables 4.2.6.8 and 6.1.1.4'
O O 0.0106 0.0060 'International Tables Vol C Tables 4.2.6.8 and 6.1.1.4'
N N 0.0061 0.0033 'International Tables Vol C Tables 4.2.6.8 and 6.1.1.4'
H H 0.0000 0.0000 'International Tables Vol C Tables 4.2.6.8 and 6.1.1.4'

loop_
_geom_angle_atom_site_label_1
_geom_angle_atom_site_label_2
_geom_angle_atom_site_label_3
_geom_angle
_geom_angle_site_symmetry_1
_geom_angle_site_symmetry_3
C1 P1 C18 101.00(12) . .
O1 N1 O2 124.5(4) . .
O1 N1 C9 118.2(5) . .
O2 N1 C9 117.3(4) . .
C2 C1 C12 116.0(2) . .
C2 C1 P1 123.01(19) . .
C12 C1 P1 120.99(18) . .
C3 C2 C1 175.6(3) . .
C2 C3 C4 177.1(3) . .
C5 C4 C3 176.5(3) . .
C4 C5 C6 177.4(3) . .
C11 C6 C7 118.8(3) . .
C11 C6 C5 121.1(3) . .
C7 C6 C5 120.1(3) . .
C8 C7 C6 120.6(3) . .
C9 C8 C7 118.9(3) . .
C10 C9 C8 122.0(3) . .
C10 C9 N1 118.8(4) . .
C8 C9 N1 119.2(4) . .
C9 C10 C11 119.1(3) . .
C10 C11 C6 120.5(3) . .
C13 C12 C17 117.6(2) . .
C13 C12 C1 121.6(2) . .
C17 C12 C1 120.8(2) . .
C12 C13 C14 120.8(3) . .
C15 C14 C13 120.4(3) . .
C16 C15 C14 120.2(3) . .
C15 C16 C17 120.1(3) . .
C16 C17 C12 120.9(3) . .
C19 C18 C23 119.2(2) 2_766 .
C19 C18 P1 120.2(2) 2_766 .
C23 C18 P1 120.3(2) . .
C20 C19 C18 118.3(3) . 2_766
C20 C19 C32 117.3(3) . .
C18 C19 C32 124.4(2) 2_766 .
C21 C20 C19 122.9(3) 2_766 .
C22 C21 C20 117.2(3) . 2_766
C22 C21 C28 120.0(3) . 2_766
C20 C21 C28 122.8(3) 2_766 2_766
C21 C22 C23 123.8(3) . .
C22 C23 C18 117.4(3) . .
C22 C23 C24 118.5(3) . .
C18 C23 C24 124.0(2) . .
C26 C24 C25 109.7(3) . .
C26 C24 C27 105.8(3) . .
C25 C24 C27 106.6(3) . .
C26 C24 C23 111.9(3) . .
C25 C24 C23 111.3(2) . .
C27 C24 C23 111.3(3) . .
C29 C28 C30 108.8(3) . .
C29 C28 C21 110.2(3) . 2_766
C30 C28 C21 112.2(3) . 2_766
C29 C28 C31 110.3(3) . 2_766
C30 C28 C31 106.6(3) . 2_766
C21 C28 C31 108.6(3) 2_766 2_766
C35 C32 C34 107.8(4) 2_766 .
C35 C32 C33 104.8(3) 2_766 .
C34 C32 C33 109.4(3) . .
C35 C32 C19 111.1(3) 2_766 .
C34 C32 C19 112.1(3) . .
C33 C32 C19 111.3(3) . .

loop_
_geom_bond_atom_site_label_1
_geom_bond_atom_site_label_2
_geom_bond_distance
_geom_bond_site_symmetry_2
P1 C1 1.686(3) .
P1 C18 1.833(3) .
N1 O1 1.207(5) .
N1 O2 1.218(5) .
N1 C9 1.469(4) .
C1 C2 1.420(3) .
C1 C12 1.488(3) .
C2 C3 1.195(3) .
C3 C4 1.364(4) .
C4 C5 1.194(4) .
C5 C6 1.427(4) .
C6 C11 1.378(4) .
C6 C7 1.382(4) .
C7 C8 1.365(4) .
C8 C9 1.358(5) .
C9 C10 1.357(5) .
C10 C11 1.365(4) .
C12 C13 1.374(4) .
C12 C17 1.388(4) .
C13 C14 1.377(4) .
C14 C15 1.356(4) .
C15 C16 1.350(5) .
C16 C17 1.377(4) .
C18 C19 1.407(4) 2_766
C18 C23 1.427(4) .
C19 C20 1.396(4) .
C19 C18 1.407(4) 2_766
C19 C32 1.546(4) .
C20 C21 1.373(4) 2_766
C21 C22 1.372(4) .
C21 C20 1.373(4) 2_766
C21 C28 1.532(4) 2_766
C22 C23 1.386(4) .
C23 C24 1.543(4) .
C24 C26 1.534(4) .
C24 C25 1.537(4) .
C24 C27 1.542(5) .
C28 C29 1.505(5) .
C28 C30 1.528(5) .
C28 C21 1.532(4) 2_766
C28 C31 1.536(5) 2_766
C31 C28 1.536(5) 2_766
C32 C35 1.523(5) 2_766
C32 C34 1.526(5) .
C32 C33 1.530(5) .
C35 C32 1.523(5) 2_766
